data_2236134
loop_
_publ_author_name
'Herbst, Leandra'
'Visser, Hendrik G.'
'Roodt, Andreas'
'Pretorius, Carla'

_publ_section_title
;
 (Acetylacetonato-\k^2^<i>O</i>,<i>O</i>')dichloridobis(methanolato-\k<i>O</i>)niobium(V)
;
_journal_coeditor_code BT6846
_journal_issue 11
_journal_name_full 'Acta Crystallographica Section E'
_journal_page_first m1392
_journal_paper_doi 10.1107/S1600536812042638
_journal_volume 68
_journal_year 2012
_chemical_formula_iupac '[Nb (C H3 O)2 (C5 H7 O2) Cl2]'
_chemical_formula_moiety 'C7 H13 Cl2 Nb O4'
_chemical_formula_sum 'C7 H13 Cl2 Nb O4'
_chemical_formula_weight 324.98
_chemical_name_systematic
;
(Acetylacetonato-\k^2^<i>O</i>,<i>O</i>')dichloridobis(methanolato-
\k<i>O</i>)niobium(V)
;
_space_group_IT_number 14
_symmetry_cell_setting monoclinic
_symmetry_space_group_name_Hall '-P 2ybc'
_symmetry_space_group_name_H-M 'P 1 21/c 1'
_atom_sites_solution_hydrogens geom
_atom_sites_solution_primary direct
_atom_sites_solution_secondary difmap
_audit_creation_method 'WinGX routine CIF_UPDATE'
_cell_angle_alpha 90
_cell_angle_beta 111.2790(10)
_cell_angle_gamma 90
_cell_formula_units_Z 4
_cell_length_a 7.7985(2)
_cell_length_b 11.6028(3)
_cell_length_c 14.6819(2)
_cell_measurement_reflns_used 9867
_cell_measurement_temperature 100(2)
_cell_measurement_theta_max 32.88
_cell_measurement_theta_min 2.3
_cell_volume 1237.91(5)
_computing_cell_refinement 'SAINT-Plus (Bruker, 2004)'
_computing_data_collection 'APEX2 (Bruker, 2005)'
_computing_data_reduction 'SAINT-Plus (Bruker, 2004)'
_computing_molecular_graphics 'DIAMOND (Brandenburg & Putz, 2004)'
_computing_publication_material 'WinGX (Farrugia, 1999)'
_computing_structure_refinement 'SHELXL97 (Sheldrick, 2008)'
_computing_structure_solution 'SIR-92 (Sheldrick, 2008)'
_diffrn_ambient_temperature 100(2)
_diffrn_measured_fraction_theta_full 0.998
_diffrn_measured_fraction_theta_max 0.998
_diffrn_measurement_device_type 'Bruker APEXII CCD'
_diffrn_measurement_method '\f and \w scans'
_diffrn_radiation_monochromator graphite
_diffrn_radiation_type MoK\a
_diffrn_radiation_wavelength 0.71069
_diffrn_reflns_av_R_equivalents 0.0236
_diffrn_reflns_limit_h_max 9
_diffrn_reflns_limit_h_min -10
_diffrn_reflns_limit_k_max 15
_diffrn_reflns_limit_k_min -14
_diffrn_reflns_limit_l_max 19
_diffrn_reflns_limit_l_min -19
_diffrn_reflns_number 25521
_diffrn_reflns_theta_full 28
_diffrn_reflns_theta_max 28
_diffrn_reflns_theta_min 2.3
_diffrn_standards_number 0
_exptl_absorpt_coefficient_mu 1.391
_exptl_absorpt_correction_T_max 0.895
_exptl_absorpt_correction_T_min 0.810
_exptl_absorpt_correction_type multi-scan
_exptl_absorpt_process_details
;
(SADABS; Bruker, 2004)
;
_exptl_crystal_colour yellow
_exptl_crystal_density_diffrn 1.744
_exptl_crystal_density_method 'not measured'
_exptl_crystal_description cubiod
_exptl_crystal_F_000 648
_exptl_crystal_size_max 0.384
_exptl_crystal_size_mid 0.126
_exptl_crystal_size_min 0.08
_refine_diff_density_max 1.898
_refine_diff_density_min -1.143
_refine_ls_extinction_method none
_refine_ls_goodness_of_fit_ref 1.044
_refine_ls_hydrogen_treatment constr
_refine_ls_matrix_type full
_refine_ls_number_parameters 131
_refine_ls_number_reflns 2995
_refine_ls_number_restraints 0
_refine_ls_restrained_S_all 1.044
_refine_ls_R_factor_all 0.027
_refine_ls_R_factor_gt 0.026
_refine_ls_shift/su_max 0.001
_refine_ls_shift/su_mean 0
_refine_ls_structure_factor_coef Fsqd
_refine_ls_weighting_details 'calc w=1/[\s^2^(Fo^2^)+(0.0177P)^2^+2.6018P] where P=(Fo^2^+2Fc^2^)/3'
_refine_ls_weighting_scheme calc
_refine_ls_wR_factor_ref 0.0602
_reflns_number_gt 2873
_reflns_number_total 2995
_reflns_threshold_expression >2\s(I)
_cod_data_source_file bt6846.cif
_cod_data_source_block I
_cod_original_sg_symbol_H-M 'P 21/c'
_cod_database_code 2236134
_cod_database_fobs_code 2236134

loop_
_symmetry_equiv_pos_as_xyz
'x, y, z'
'-x, y+1/2, -z+1/2'
'-x, -y, -z'
'x, -y-1/2, z-1/2'

loop_
_atom_site_type_symbol
_atom_site_label
_atom_site_fract_x
_atom_site_fract_y
_atom_site_fract_z
_atom_site_U_iso_or_equiv
_atom_site_adp_type
_atom_site_calc_flag
_atom_site_refinement_flags
_atom_site_occupancy
C C1 0.5973(4) 0.0556(2) 0.41589(19) 0.0291(5) Uani d . 1
H H1A 0.5041 0.0091 0.3698 0.044 Uiso calc R 1
H H1B 0.5461 0.0949 0.4577 0.044 Uiso calc R 1
H H1C 0.697 0.0073 0.4547 0.044 Uiso calc R 1
C C2 0.6671(3) 0.14217(19) 0.36226(16) 0.0209(4) Uani d . 1
C C3 0.6842(3) 0.25776(19) 0.38971(15) 0.0217(4) Uani d . 1
H H3 0.6428 0.2801 0.439 0.026 Uiso calc R 1
C C4 0.7590(3) 0.34165(18) 0.34795(15) 0.0189(4) Uani d . 1
C C5 0.7749(3) 0.4644(2) 0.38144(17) 0.0256(5) Uani d . 1
H H5A 0.8962 0.4925 0.3915 0.038 Uiso calc R 1
H H5B 0.7531 0.4689 0.4416 0.038 Uiso calc R 1
H H5C 0.6856 0.5104 0.3326 0.038 Uiso calc R 1
C C6 1.0638(4) 0.3334(2) 0.1093(2) 0.0351(6) Uani d . 1
H H6A 1.0417 0.4104 0.1263 0.053 Uiso calc R 1
H H6B 1.0441 0.3302 0.0409 0.053 Uiso calc R 1
H H6C 1.1884 0.3119 0.1467 0.053 Uiso calc R 1
C C7 0.7155(4) -0.0737(2) 0.12959(19) 0.0315(5) Uani d . 1
H H7A 0.6627 -0.0836 0.1788 0.047 Uiso calc R 1
H H7B 0.8087 -0.131 0.1379 0.047 Uiso calc R 1
H H7C 0.6213 -0.0817 0.0661 0.047 Uiso calc R 1
O O1 0.7114(2) 0.10264(14) 0.29243(12) 0.0260(3) Uani d . 1
O O2 0.8199(2) 0.32042(13) 0.27942(12) 0.0236(3) Uani d . 1
O O3 0.9420(2) 0.25678(14) 0.12973(12) 0.0249(3) Uani d . 1
O O4 0.7944(2) 0.03654(13) 0.13835(12) 0.0235(3) Uani d . 1
Cl Cl1 1.11377(9) 0.13058(6) 0.32569(5) 0.03473(14) Uani d . 1
Cl Cl2 0.51757(8) 0.23365(5) 0.10144(4) 0.02774(12) Uani d . 1
Nb Nb1 0.82643(3) 0.178209(17) 0.198700(15) 0.02255(7) Uani d . 1

loop_
_atom_site_aniso_label
_atom_site_aniso_U_11
_atom_site_aniso_U_22
_atom_site_aniso_U_33
_atom_site_aniso_U_12
_atom_site_aniso_U_13
_atom_site_aniso_U_23
C1 0.0387(13) 0.0244(11) 0.0336(12) 0.0020(10) 0.0241(11) 0.0074(9)
C2 0.0234(10) 0.0220(10) 0.0208(10) 0.0033(8) 0.0122(8) 0.0047(8)
C3 0.0271(11) 0.0233(10) 0.0194(10) 0.0032(8) 0.0142(9) 0.0006(8)
C4 0.0204(10) 0.0202(10) 0.0166(9) 0.0022(8) 0.0074(8) -0.0015(7)
C5 0.0325(12) 0.0212(10) 0.0277(11) -0.0021(9) 0.0162(10) -0.0065(9)
C6 0.0348(13) 0.0404(14) 0.0344(13) -0.0160(11) 0.0177(11) -0.0021(11)
C7 0.0391(14) 0.0204(11) 0.0358(13) -0.0076(10) 0.0145(11) -0.0050(10)
O1 0.0399(9) 0.0187(7) 0.0296(8) -0.0034(7) 0.0247(8) -0.0019(6)
O2 0.0349(9) 0.0186(7) 0.0246(8) -0.0050(6) 0.0194(7) -0.0042(6)
O3 0.0307(8) 0.0245(8) 0.0274(8) -0.0071(7) 0.0199(7) -0.0046(6)
O4 0.0291(8) 0.0184(7) 0.0279(8) -0.0037(6) 0.0161(7) -0.0059(6)
Cl1 0.0379(3) 0.0295(3) 0.0374(3) -0.0022(2) 0.0144(3) -0.0032(2)
Cl2 0.0297(3) 0.0293(3) 0.0283(3) -0.0040(2) 0.0154(2) -0.0029(2)
Nb1 0.03316(12) 0.01790(10) 0.02524(11) -0.00586(8) 0.02096(9) -0.00534(7)

loop_
_atom_type_symbol
_atom_type_description
_atom_type_scat_dispersion_real
_atom_type_scat_dispersion_imag
_atom_type_scat_source
C C 0.0033 0.0016 'International Tables Vol C Tables 4.2.6.8 and 6.1.1.4'
H H 0 0 'International Tables Vol C Tables 4.2.6.8 and 6.1.1.4'
O O 0.0106 0.006 'International Tables Vol C Tables 4.2.6.8 and 6.1.1.4'
Cl Cl 0.1484 0.1585 'International Tables Vol C Tables 4.2.6.8 and 6.1.1.4'
Nb Nb -2.0727 0.6215 'International Tables Vol C Tables 4.2.6.8 and 6.1.1.4'

loop_
_geom_angle_atom_site_label_1
_geom_angle_atom_site_label_2
_geom_angle_atom_site_label_3
_geom_angle
C2 C1 H1A 109.5
C2 C1 H1B 109.5
H1A C1 H1B 109.5
C2 C1 H1C 109.5
H1A C1 H1C 109.5
H1B C1 H1C 109.5
O1 C2 C3 123.49(19)
O1 C2 C1 115.9(2)
C3 C2 C1 120.6(2)
C4 C3 C2 124.00(19)
C4 C3 H3 118
C2 C3 H3 118
O2 C4 C3 123.2(2)
O2 C4 C5 115.49(19)
C3 C4 C5 121.35(19)
C4 C5 H5A 109.5
C4 C5 H5B 109.5
H5A C5 H5B 109.5
C4 C5 H5C 109.5
H5A C5 H5C 109.5
H5B C5 H5C 109.5
O3 C6 H6A 109.5
O3 C6 H6B 109.5
H6A C6 H6B 109.5
O3 C6 H6C 109.5
H6A C6 H6C 109.5
H6B C6 H6C 109.5
O4 C7 H7A 109.5
O4 C7 H7B 109.5
H7A C7 H7B 109.5
O4 C7 H7C 109.5
H7A C7 H7C 109.5
H7B C7 H7C 109.5
C2 O1 Nb1 133.05(15)
C4 O2 Nb1 134.78(14)
C6 O3 Nb1 159.91(16)
C7 O4 Nb1 146.66(15)
O3 Nb1 O4 100.77(7)
O3 Nb1 O2 92.28(7)
O4 Nb1 O2 166.62(7)
O3 Nb1 O1 172.65(7)
O4 Nb1 O1 85.79(7)
O2 Nb1 O1 81.36(7)
O3 Nb1 Cl2 97.31(7)
O4 Nb1 Cl2 91.23(6)
O2 Nb1 Cl2 84.13(5)
O1 Nb1 Cl2 85.76(6)
O3 Nb1 Cl1 92.06(7)
O4 Nb1 Cl1 95.37(6)
O2 Nb1 Cl1 87.03(5)
O1 Nb1 Cl1 83.97(7)
Cl2 Nb1 Cl1 167.34(2)

loop_
_geom_bond_atom_site_label_1
_geom_bond_atom_site_label_2
_geom_bond_distance
C1 C2 1.495(3)
C1 H1A 0.96
C1 H1B 0.96
C1 H1C 0.96
C2 O1 1.280(3)
C2 C3 1.393(3)
C3 C4 1.387(3)
C3 H3 0.93
C4 O2 1.283(3)
C4 C5 1.497(3)
C5 H5A 0.96
C5 H5B 0.96
C5 H5C 0.96
C6 O3 1.411(3)
C6 H6A 0.96
C6 H6B 0.96
C6 H6C 0.96
C7 O4 1.405(3)
C7 H7A 0.96
C7 H7B 0.96
C7 H7C 0.96
O1 Nb1 2.0892(16)
O2 Nb1 2.0429(16)
O3 Nb1 1.8254(16)
O4 Nb1 1.8410(17)
Cl1 Nb1 2.4023(12)
Cl2 Nb1 2.3997(14)
